data_7023913
loop_
_publ_author_name
'Poropudas, Merja J.'
'Vigo, Ludmila'
'Oilunkaniemi, Raija'
'Laitinen, Risto S.'

_publ_section_title
;
 Versatile solid-state coordination chemistry of telluroether complexes of
 silver(i) and copper(i).
;
_journal_issue 48
_journal_name_full 'Dalton transactions (Cambridge, England : 2003)'
_journal_page_first 16868
_journal_page_last 16877
_journal_paper_doi 10.1039/c3dt51840j
_journal_volume 42
_journal_year 2013
_chemical_formula_sum 'C17 H12 Ag F3 O3 S5 Te2'
_chemical_formula_weight 844.64
_chemical_name_systematic
;
 bis(dithienyltellane)silver trifluoromethylsulfonate
;
_space_group_IT_number 2
_symmetry_cell_setting triclinic
_symmetry_space_group_name_Hall '-P 1'
_symmetry_space_group_name_H-M 'P -1'
_atom_sites_solution_hydrogens geom
_atom_sites_solution_primary direct
_atom_sites_solution_secondary difmap
_audit_creation_method SHELXL-97
_cell_angle_alpha 76.21(3)
_cell_angle_beta 70.18(3)
_cell_angle_gamma 67.81(3)
_cell_formula_units_Z 2
_cell_length_a 9.909(2)
_cell_length_b 11.569(2)
_cell_length_c 12.339(3)
_cell_measurement_temperature 120(2)
_cell_volume 1222.2(5)
_computing_cell_refinement 'DENZO-SMN (Otwinowski & Minor, 1997)'
_computing_data_collection 'COLLECT (Bruker, 2008)'
_computing_data_reduction 'DENZO-SMN (Otwinowski & Minor, 1997)'
_computing_molecular_graphics 'DIAMOND (Branderburg, 2006)'
_computing_publication_material 'WinGX (Farrugia, 1999)'
_computing_structure_refinement 'SHELXL-97 (Sheldrick, 2008)'
_computing_structure_solution 'SIR-92 (Altomare et al., 1994)'
_diffrn_ambient_temperature 120(2)
_diffrn_measured_fraction_theta_full 0.973
_diffrn_measured_fraction_theta_max 0.973
_diffrn_measurement_device_type 'Bruker Nonius kappaccd'
_diffrn_measurement_method '\f scans, and \w scans with \k offsets'
_diffrn_radiation_monochromator graphite
_diffrn_radiation_source 'fine-focus sealed tube'
_diffrn_radiation_type MoK\a
_diffrn_radiation_wavelength 0.71073
_diffrn_reflns_av_R_equivalents 0.1338
_diffrn_reflns_av_sigmaI/netI 0.0860
_diffrn_reflns_limit_h_max 12
_diffrn_reflns_limit_h_min -12
_diffrn_reflns_limit_k_max 14
_diffrn_reflns_limit_k_min -14
_diffrn_reflns_limit_l_max 15
_diffrn_reflns_limit_l_min -15
_diffrn_reflns_number 15003
_diffrn_reflns_theta_full 26.00
_diffrn_reflns_theta_max 26.00
_diffrn_reflns_theta_min 2.31
_exptl_absorpt_coefficient_mu 3.632
_exptl_absorpt_correction_T_max 0.7128
_exptl_absorpt_correction_T_min 0.4088
_exptl_absorpt_correction_type multi-scan
_exptl_absorpt_process_details 'XPREP in SHELXTL (Sheldrick, 2008)'
_exptl_crystal_colour colorless
_exptl_crystal_density_diffrn 2.295
_exptl_crystal_density_method 'not measured'
_exptl_crystal_description plate
_exptl_crystal_F_000 792
_exptl_crystal_size_max 0.30
_exptl_crystal_size_mid 0.30
_exptl_crystal_size_min 0.10
_refine_diff_density_max 1.423
_refine_diff_density_min -1.842
_refine_diff_density_rms 0.291
_refine_ls_extinction_coef 0.0229(16)
_refine_ls_extinction_expression Fc^*^=kFc[1+0.001xFc^2^\l^3^/sin(2\q)]^-1/4^
_refine_ls_extinction_method SHELXL
_refine_ls_goodness_of_fit_ref 1.069
_refine_ls_hydrogen_treatment constr
_refine_ls_matrix_type full
_refine_ls_number_parameters 287
_refine_ls_number_reflns 4669
_refine_ls_number_restraints 6
_refine_ls_restrained_S_all 1.070
_refine_ls_R_factor_all 0.0605
_refine_ls_R_factor_gt 0.0559
_refine_ls_shift/su_max 0.000
_refine_ls_shift/su_mean 0.000
_refine_ls_structure_factor_coef Fsqd
_refine_ls_weighting_details 'calc w=1/[\s^2^(Fo^2^)+(0.0882P)^2^+4.8173P] where P=(Fo^2^+2Fc^2^)/3'
_refine_ls_weighting_scheme calc
_refine_ls_wR_factor_gt 0.1460
_refine_ls_wR_factor_ref 0.1511
_reflns_number_gt 4295
_reflns_number_total 4669
_reflns_threshold_expression >2sigma(I)
_cod_data_source_file c3dt51840j.txt
_cod_data_source_block cmpd5
_cod_original_cell_volume 1222.3(4)
_cod_original_sg_symbol_H-M P-1
_cod_database_code 7023913

loop_
_symmetry_equiv_pos_as_xyz
'x, y, z'
'-x, -y, -z'

loop_
_atom_site_label
_atom_site_type_symbol
_atom_site_fract_x
_atom_site_fract_y
_atom_site_fract_z
_atom_site_U_iso_or_equiv
_atom_site_adp_type
_atom_site_occupancy
_atom_site_symmetry_multiplicity
_atom_site_calc_flag
_atom_site_refinement_flags
_atom_site_disorder_assembly
_atom_site_disorder_group
Ag1 Ag 0.58939(5) 0.35404(4) 0.65164(4) 0.0287(2) Uani 1 1 d . . .
Te1 Te 0.88764(4) 0.24751(4) 0.64741(3) 0.02386(19) Uani 1 1 d . F .
C11 C 0.9123(7) 0.0577(5) 0.6567(5) 0.0208(11) Uani 1 1 d . . .
C12 C 0.8178(8) 0.0081(6) 0.6374(6) 0.0307(14) Uani 1 1 d . F .
H12 H 0.7240 0.0564 0.6205 0.037 Uiso 1 1 calc R . .
C13 C 0.8794(8) -0.1255(7) 0.6462(7) 0.0348(15) Uani 1 1 d . . .
H13 H 0.8310 -0.1767 0.6348 0.042 Uiso 1 1 calc R F .
C14 C 1.0146(8) -0.1730(6) 0.6727(6) 0.0303(14) Uani 1 1 d . F .
H14 H 1.0697 -0.2602 0.6833 0.036 Uiso 1 1 calc R . .
S11 S 1.07209(19) -0.05707(16) 0.68421(17) 0.0341(4) Uani 1 1 d . F .
C15 C 0.8536(8) 0.2462(7) 0.8244(6) 0.0302(14) Uani 1 1 d . . .
C16 C 0.9613(10) 0.1914(8) 0.8853(7) 0.0433(18) Uani 1 1 d . F .
H16 H 1.0644 0.1460 0.8518 0.052 Uiso 1 1 calc R . .
C17 C 0.9001(12) 0.2108(10) 1.0026(8) 0.054(2) Uani 1 1 d . . .
H17 H 0.9589 0.1792 1.0565 0.065 Uiso 1 1 calc R F .
C18 C 0.7497(12) 0.2785(9) 1.0328(7) 0.049(2) Uani 1 1 d . F .
H18 H 0.6915 0.2996 1.1086 0.059 Uiso 1 1 calc R . .
S12 S 0.6809(2) 0.32006(19) 0.91376(16) 0.0369(4) Uani 1 1 d . F .
Te2 Te 0.33461(4) 0.40358(4) 0.83349(3) 0.02428(19) Uani 1 1 d . E .
C21 C 0.3335(7) 0.2203(6) 0.8945(6) 0.0288(13) Uani 1 1 d . . .
C23 C 0.2981(10) 0.0380(8) 1.0200(10) 0.062(3) Uani 1 1 d . . .
H23 H 0.2699 -0.0174 1.0874 0.074 Uiso 1 1 calc R A 1
C24 C 0.3595(10) -0.0005(8) 0.9122(10) 0.056(2) Uani 1 1 d . E .
H24 H 0.3774 -0.0837 0.9001 0.067 Uiso 1 1 calc R B 1
C25 C 0.1428(7) 0.4655(6) 0.7712(6) 0.0248(12) Uani 1 1 d . . .
C27 C -0.0211(10) 0.5316(7) 0.6543(7) 0.0398(17) Uani 1 1 d . . .
H27 H -0.0565 0.5544 0.5872 0.048 Uiso 1 1 calc R C 3
C28 C -0.1184(8) 0.5462(7) 0.7622(7) 0.0329(15) Uani 1 1 d . E .
H28 H -0.2256 0.5752 0.7769 0.039 Uiso 1 1 calc R D 3
O1 O 0.6520(5) 0.3192(5) 0.3008(4) 0.0331(10) Uani 1 1 d D . .
C22A C 0.2766(6) 0.1758(5) 1.0272(6) 0.064(2) Uani 0.704(12) 1 d P E 1
H22A H 0.2399 0.2201 1.0926 0.077 Uiso 0.704(12) 1 calc PR E 1
S21A S 0.4002(3) 0.1077(2) 0.8046(2) 0.0414(9) Uani 0.704(12) 1 d P E 1
C22B C 0.4002(3) 0.1077(2) 0.8046(2) 0.0414(9) Uani 0.296(12) 1 d P E 2
H22B H 0.4443 0.1073 0.7232 0.050 Uiso 0.296(12) 1 calc PR E 2
S21B S 0.2766(6) 0.1758(5) 1.0272(6) 0.064(2) Uani 0.296(12) 1 d P E 2
C26A C 0.1375(6) 0.4804(5) 0.6465(6) 0.0501(18) Uani 0.773(11) 1 d P E 3
H26A H 0.2202 0.4604 0.5791 0.060 Uiso 0.773(11) 1 calc PR E 3
S22A S -0.0315(2) 0.50802(19) 0.86650(17) 0.0291(7) Uani 0.773(11) 1 d P E 3
C26B C -0.0315(2) 0.50802(19) 0.86650(17) 0.0291(7) Uani 0.227(11) 1 d P E 4
H26B H -0.0665 0.5096 0.9481 0.035 Uiso 0.227(11) 1 calc PR E 4
S22B S 0.1375(6) 0.4804(5) 0.6465(6) 0.0501(18) Uani 0.227(11) 1 d P E 4
S1A S 0.5252(5) 0.3185(3) 0.4005(3) 0.0240(7) Uani 0.720(5) 1 d PD F 5
C1A C 0.4642(12) 0.1956(10) 0.3885(11) 0.034(2) Uani 0.720(5) 1 d P F 5
F1A F 0.5720(8) 0.0848(7) 0.3891(7) 0.0533(11) Uani 0.720(5) 1 d P F 5
F2A F 0.3411(9) 0.1871(7) 0.4725(8) 0.0533(11) Uani 0.720(5) 1 d P F 5
F3A F 0.4333(8) 0.2166(7) 0.2846(7) 0.0533(11) Uani 0.720(5) 1 d P F 5
O2A O 0.5686(10) 0.2723(7) 0.5068(7) 0.0490(13) Uani 0.720(5) 1 d PD F 5
O3A O 0.3910(10) 0.4279(7) 0.4035(7) 0.0490(13) Uani 0.720(5) 1 d PD . 5
S1B S 0.5075(14) 0.3466(12) 0.3816(11) 0.0240(7) Uani 0.280(5) 1 d PD F 6
C1B C 0.468(4) 0.197(3) 0.442(3) 0.034(2) Uani 0.280(5) 1 d P F 6
F1B F 0.558(2) 0.1277(17) 0.5116(19) 0.0533(11) Uani 0.280(5) 1 d P F 6
F2B F 0.486(2) 0.136(2) 0.361(2) 0.0533(11) Uani 0.280(5) 1 d P F 6
F3B F 0.332(2) 0.218(2) 0.514(2) 0.0533(11) Uani 0.280(5) 1 d P F 6
O2B O 0.482(3) 0.4081(18) 0.4760(17) 0.0490(13) Uani 0.280(5) 1 d PD F 6
O3B O 0.390(2) 0.4148(18) 0.3275(19) 0.0490(13) Uani 0.280(5) 1 d PD F 6

loop_
_atom_site_aniso_label
_atom_site_aniso_U_11
_atom_site_aniso_U_22
_atom_site_aniso_U_33
_atom_site_aniso_U_23
_atom_site_aniso_U_13
_atom_site_aniso_U_12
Ag1 0.0243(3) 0.0222(3) 0.0328(3) -0.0042(2) -0.0052(2) -0.0021(2)
Te1 0.0227(3) 0.0194(3) 0.0252(3) -0.00175(17) -0.00235(18) -0.00663(17)
C11 0.019(3) 0.019(3) 0.020(3) 0.002(2) -0.004(2) -0.006(2)
C12 0.031(3) 0.022(3) 0.042(4) -0.003(3) -0.018(3) -0.005(3)
C13 0.031(4) 0.029(4) 0.046(4) -0.008(3) -0.010(3) -0.009(3)
C14 0.030(3) 0.022(3) 0.033(3) -0.005(3) -0.004(3) -0.005(3)
S11 0.0258(8) 0.0253(8) 0.0495(10) -0.0056(7) -0.0160(8) -0.0011(7)
C15 0.033(3) 0.034(3) 0.033(3) -0.009(3) -0.010(3) -0.017(3)
C16 0.045(4) 0.053(5) 0.043(4) -0.006(4) -0.016(4) -0.025(4)
C17 0.064(6) 0.079(7) 0.042(5) 0.006(4) -0.026(4) -0.048(5)
C18 0.082(7) 0.063(5) 0.027(4) 0.001(4) -0.017(4) -0.054(5)
S12 0.0410(10) 0.0431(10) 0.0294(9) -0.0102(7) -0.0020(7) -0.0200(8)
Te2 0.0200(3) 0.0202(3) 0.0283(3) -0.00529(17) -0.00256(18) -0.00404(17)
C21 0.020(3) 0.022(3) 0.037(4) 0.002(3) -0.006(3) -0.004(2)
C23 0.041(5) 0.037(4) 0.087(8) 0.026(5) -0.009(5) -0.019(4)
C24 0.037(4) 0.032(4) 0.078(7) 0.001(4) 0.000(4) -0.008(3)
C25 0.021(3) 0.018(3) 0.030(3) -0.004(2) -0.003(2) -0.002(2)
C27 0.062(5) 0.026(3) 0.037(4) 0.000(3) -0.024(4) -0.013(3)
C28 0.025(3) 0.031(3) 0.043(4) -0.002(3) -0.016(3) -0.003(3)
O1 0.028(2) 0.029(2) 0.036(3) -0.008(2) 0.000(2) -0.009(2)
C22A 0.040(3) 0.046(3) 0.082(4) 0.026(3) -0.013(2) -0.011(2)
S21A 0.0376(14) 0.0224(12) 0.0549(17) -0.0042(10) -0.0023(11) -0.0095(10)
C22B 0.0376(14) 0.0224(12) 0.0549(17) -0.0042(10) -0.0023(11) -0.0095(10)
S21B 0.040(3) 0.046(3) 0.082(4) 0.026(3) -0.013(2) -0.011(2)
C26A 0.042(3) 0.031(3) 0.071(4) -0.007(2) -0.012(3) -0.008(2)
S22A 0.0211(11) 0.0330(12) 0.0253(11) -0.0027(8) -0.0046(8) -0.0024(8)
C26B 0.0211(11) 0.0330(12) 0.0253(11) -0.0027(8) -0.0046(8) -0.0024(8)
S22B 0.042(3) 0.031(3) 0.071(4) -0.007(2) -0.012(3) -0.008(2)
S1A 0.0311(14) 0.015(2) 0.0233(17) -0.0015(13) -0.0059(10) -0.0066(14)
C1A 0.032(4) 0.026(4) 0.047(7) -0.007(6) -0.018(5) -0.006(3)
F1A 0.043(2) 0.045(2) 0.079(3) -0.0060(19) -0.019(2) -0.0223(18)
F2A 0.043(2) 0.045(2) 0.079(3) -0.0060(19) -0.019(2) -0.0223(18)
F3A 0.043(2) 0.045(2) 0.079(3) -0.0060(19) -0.019(2) -0.0223(18)
O2A 0.063(4) 0.032(3) 0.044(3) 0.000(2) -0.016(3) -0.009(2)
O3A 0.063(4) 0.032(3) 0.044(3) 0.000(2) -0.016(3) -0.009(2)
S1B 0.0311(14) 0.015(2) 0.0233(17) -0.0015(13) -0.0059(10) -0.0066(14)
C1B 0.032(4) 0.026(4) 0.047(7) -0.007(6) -0.018(5) -0.006(3)
F1B 0.043(2) 0.045(2) 0.079(3) -0.0060(19) -0.019(2) -0.0223(18)
F2B 0.043(2) 0.045(2) 0.079(3) -0.0060(19) -0.019(2) -0.0223(18)
F3B 0.043(2) 0.045(2) 0.079(3) -0.0060(19) -0.019(2) -0.0223(18)
O2B 0.063(4) 0.032(3) 0.044(3) 0.000(2) -0.016(3) -0.009(2)
O3B 0.063(4) 0.032(3) 0.044(3) 0.000(2) -0.016(3) -0.009(2)

loop_
_atom_type_symbol
_atom_type_description
_atom_type_scat_dispersion_real
_atom_type_scat_dispersion_imag
_atom_type_scat_source
C C 0.0033 0.0016 'International Tables Vol C Tables 4.2.6.8 and 6.1.1.4'
H H 0.0000 0.0000 'International Tables Vol C Tables 4.2.6.8 and 6.1.1.4'
O O 0.0106 0.0060 'International Tables Vol C Tables 4.2.6.8 and 6.1.1.4'
F F 0.0171 0.0103 'International Tables Vol C Tables 4.2.6.8 and 6.1.1.4'
S S 0.1246 0.1234 'International Tables Vol C Tables 4.2.6.8 and 6.1.1.4'
Ag Ag -0.8971 1.1015 'International Tables Vol C Tables 4.2.6.8 and 6.1.1.4'
Te Te -0.5308 1.6751 'International Tables Vol C Tables 4.2.6.8 and 6.1.1.4'

loop_
_geom_angle_atom_site_label_1
_geom_angle_atom_site_label_2
_geom_angle_atom_site_label_3
_geom_angle
_geom_angle_site_symmetry_1
_geom_angle_site_symmetry_3
O2A Ag1 O3A 115.1(3) . 2_666
O2A Ag1 O2B 35.4(4) . .
O3A Ag1 O2B 84.9(5) 2_666 .
O2A Ag1 Te2 113.9(2) . .
O3A Ag1 Te2 97.9(2) 2_666 .
O2B Ag1 Te2 102.9(5) . .
O2A Ag1 Te1 104.3(2) . .
O3A Ag1 Te1 92.4(2) 2_666 .
O2B Ag1 Te1 126.0(5) . .
Te2 Ag1 Te1 130.73(3) . .
C15 Te1 C11 96.5(2) . .
C15 Te1 Ag1 96.06(19) . .
C11 Te1 Ag1 99.70(16) . .
C12 C11 S11 112.0(5) . .
C12 C11 Te1 128.2(5) . .
S11 C11 Te1 119.7(3) . .
C11 C12 C13 110.7(6) . .
C11 C12 H12 124.6 . .
C13 C12 H12 124.6 . .
C14 C13 C12 113.6(6) . .
C14 C13 H13 123.2 . .
C12 C13 H13 123.2 . .
C13 C14 S11 111.5(5) . .
C13 C14 H14 124.3 . .
S11 C14 H14 124.3 . .
C14 S11 C11 92.1(3) . .
C16 C15 S12 110.6(6) . .
C16 C15 Te1 127.0(6) . .
S12 C15 Te1 122.4(4) . .
C15 C16 C17 111.9(8) . .
C15 C16 H16 124.0 . .
C17 C16 H16 124.0 . .
C18 C17 C16 114.7(8) . .
C18 C17 H17 122.7 . .
C16 C17 H17 122.7 . .
C17 C18 S12 109.9(6) . .
C17 C18 H18 125.0 . .
S12 C18 H18 125.0 . .
C15 S12 C18 92.9(4) . .
C21 Te2 C25 96.9(3) . .
C21 Te2 Ag1 98.51(19) . .
C25 Te2 Ag1 109.18(18) . .
C22A C21 S21A 115.8(5) . .
C22A C21 Te2 121.8(5) . .
S21A C21 Te2 122.4(4) . .
C24 C23 C22A 116.9(7) . .
C24 C23 H23 121.6 . .
C22A C23 H23 121.6 . .
C23 C24 S21A 115.3(7) . .
C23 C24 H24 122.3 . .
S21A C24 H24 122.3 . .
C26A C25 S22A 113.0(4) . .
C26A C25 Te2 128.2(4) . .
S22A C25 Te2 118.8(4) . .
C28 C27 C26A 116.9(6) . .
C28 C27 H27 121.5 . .
C26A C27 H27 121.5 . .
C27 C28 S22A 113.5(6) . .
C27 C28 H28 123.3 . .
S22A C28 H28 123.3 . .
S1B O1 S1A 15.1(5) . .
C23 C22A C21 99.0(6) . .
C23 C22A H22A 130.5 . .
C21 C22A H22A 130.5 . .
C24 S21A C21 93.0(5) . .
C27 C26A C25 104.0(5) . .
C27 C26A H26A 128.0 . .
C25 C26A H26A 128.0 . .
C28 S22A C25 92.6(4) . .
O1 S1A O2A 112.6(5) . .
O1 S1A O3A 116.1(5) . .
O2A S1A O3A 116.3(6) . .
O1 S1A C1A 104.9(5) . .
O2A S1A C1A 101.6(6) . .
O3A S1A C1A 102.8(6) . .
F1A C1A F2A 108.7(9) . .
F1A C1A F3A 105.2(10) . .
F2A C1A F3A 108.2(9) . .
F1A C1A S1A 111.9(7) . .
F2A C1A S1A 112.4(9) . .
F3A C1A S1A 110.1(8) . .
S1A O2A Ag1 137.8(5) . .
S1A O3A Ag1 120.8(5) . 2_666
O1 S1B O2B 118.1(14) . .
O1 S1B O3B 112.1(13) . .
O2B S1B O3B 107.8(15) . .
O1 S1B C1B 107.8(13) . .
O2B S1B C1B 107.3(16) . .
O3B S1B C1B 102.5(15) . .
F2B C1B F3B 112(3) . .
F2B C1B F1B 111(2) . .
F3B C1B F1B 103(3) . .
F2B C1B S1B 111(2) . .
F3B C1B S1B 110(2) . .
F1B C1B S1B 110(2) . .
S1B O2B Ag1 135.5(13) . .

loop_
_geom_bond_atom_site_label_1
_geom_bond_atom_site_label_2
_geom_bond_distance
_geom_bond_site_symmetry_2
Ag1 O2A 2.310(8) .
Ag1 O3A 2.516(8) 2_666
Ag1 O2B 2.574(19) .
Ag1 Te2 2.7231(13) .
Ag1 Te1 2.7261(10) .
Te1 C15 2.091(7) .
Te1 C11 2.095(6) .
C11 C12 1.373(9) .
C11 S11 1.716(6) .
C12 C13 1.424(10) .
C12 H12 0.9500 .
C13 C14 1.363(10) .
C13 H13 0.9500 .
C14 S11 1.693(7) .
C14 H14 0.9500 .
C15 C16 1.382(10) .
C15 S12 1.715(7) .
C16 C17 1.403(13) .
C16 H16 0.9500 .
C17 C18 1.362(15) .
C17 H17 0.9500 .
C18 S12 1.718(8) .
C18 H18 0.9500 .
Te2 C21 2.077(7) .
Te2 C25 2.101(6) .
C21 C22A 1.567(9) .
C21 S21A 1.705(7) .
C23 C24 1.366(16) .
C23 C22A 1.547(11) .
C23 H23 0.9500 .
C24 S21A 1.648(10) .
C24 H24 0.9500 .
C25 C26A 1.524(9) .
C25 S22A 1.693(7) .
C27 C28 1.357(11) .
C27 C26A 1.432(10) .
C27 H27 0.9500 .
C28 S22A 1.670(7) .
C28 H28 0.9500 .
O1 S1B 1.409(13) .
O1 S1A 1.430(7) .
C22A H22A 0.9500 .
C26A H26A 0.9500 .
S1A O2A 1.437(8) .
S1A O3A 1.445(8) .
S1A C1A 1.793(12) .
C1A F1A 1.323(13) .
C1A F2A 1.326(14) .
C1A F3A 1.363(15) .
O3A Ag1 2.516(8) 2_666
S1B O2B 1.410(16) .
S1B O3B 1.414(16) .
S1B C1B 1.85(4) .
C1B F2B 1.28(4) .
C1B F3B 1.31(4) .
C1B F1B 1.34(4) .

loop_
_geom_torsion_atom_site_label_1
_geom_torsion_atom_site_label_2
_geom_torsion_atom_site_label_3
_geom_torsion_atom_site_label_4
_geom_torsion
_geom_torsion_site_symmetry_1
_geom_torsion_site_symmetry_4
O2A Ag1 Te1 C15 -149.4(3) . .
O3A Ag1 Te1 C15 93.9(3) 2_666 .
O2B Ag1 Te1 C15 179.3(6) . .
Te2 Ag1 Te1 C15 -8.80(19) . .
O2A Ag1 Te1 C11 -51.8(3) . .
O3A Ag1 Te1 C11 -168.5(3) 2_666 .
O2B Ag1 Te1 C11 -83.1(6) . .
Te2 Ag1 Te1 C11 88.86(17) . .
C15 Te1 C11 C12 113.1(6) . .
Ag1 Te1 C11 C12 15.8(6) . .
C15 Te1 C11 S11 -70.6(4) . .
Ag1 Te1 C11 S11 -167.9(3) . .
S11 C11 C12 C13 0.2(8) . .
Te1 C11 C12 C13 176.7(5) . .
C11 C12 C13 C14 0.7(10) . .
C12 C13 C14 S11 -1.4(9) . .
C13 C14 S11 C11 1.3(6) . .
C12 C11 S11 C14 -0.9(5) . .
Te1 C11 S11 C14 -177.7(4) . .
C11 Te1 C15 C16 72.6(7) . .
Ag1 Te1 C15 C16 173.2(6) . .
C11 Te1 C15 S12 -109.0(4) . .
Ag1 Te1 C15 S12 -8.5(4) . .
S12 C15 C16 C17 0.2(9) . .
Te1 C15 C16 C17 178.7(6) . .
C15 C16 C17 C18 0.0(11) . .
C16 C17 C18 S12 -0.1(10) . .
C16 C15 S12 C18 -0.2(6) . .
Te1 C15 S12 C18 -178.8(4) . .
C17 C18 S12 C15 0.2(7) . .
O2A Ag1 Te2 C21 65.4(3) . .
O3A Ag1 Te2 C21 -172.6(3) 2_666 .
O2B Ag1 Te2 C21 100.9(5) . .
Te1 Ag1 Te2 C21 -72.36(19) . .
O2A Ag1 Te2 C25 -35.0(3) . .
O3A Ag1 Te2 C25 87.1(3) 2_666 .
O2B Ag1 Te2 C25 0.6(5) . .
Te1 Ag1 Te2 C25 -172.74(18) . .
C25 Te2 C21 C22A -103.9(5) . .
Ag1 Te2 C21 C22A 145.5(4) . .
C25 Te2 C21 S21A 78.5(4) . .
Ag1 Te2 C21 S21A -32.1(4) . .
C22A C23 C24 S21A -0.6(12) . .
C21 Te2 C25 C26A -100.4(5) . .
Ag1 Te2 C25 C26A 1.1(5) . .
C21 Te2 C25 S22A 80.7(4) . .
Ag1 Te2 C25 S22A -177.8(3) . .
C26A C27 C28 S22A 3.3(9) . .
C24 C23 C22A C21 2.4(9) . .
S21A C21 C22A C23 -3.4(6) . .
Te2 C21 C22A C23 178.9(5) . .
C23 C24 S21A C21 -1.4(8) . .
C22A C21 S21A C24 3.0(6) . .
Te2 C21 S21A C24 -179.3(5) . .
C28 C27 C26A C25 -3.3(8) . .
S22A C25 C26A C27 1.9(6) . .
Te2 C25 C26A C27 -177.0(5) . .
C27 C28 S22A C25 -1.7(6) . .
C26A C25 S22A C28 -0.3(5) . .
Te2 C25 S22A C28 178.7(4) . .
S1B O1 S1A O2A -147(3) . .
S1B O1 S1A O3A -9(3) . .
S1B O1 S1A C1A 103(3) . .
O1 S1A C1A F1A 60.6(10) . .
O2A S1A C1A F1A -56.8(10) . .
O3A S1A C1A F1A -177.5(9) . .
O1 S1A C1A F2A -176.8(7) . .
O2A S1A C1A F2A 65.8(9) . .
O3A S1A C1A F2A -54.9(9) . .
O1 S1A C1A F3A -56.0(8) . .
O2A S1A C1A F3A -173.5(8) . .
O3A S1A C1A F3A 65.9(9) . .
O1 S1A O2A Ag1 93.9(8) . .
O3A S1A O2A Ag1 -43.6(11) . .
C1A S1A O2A Ag1 -154.4(8) . .
O3A Ag1 O2A S1A -20.3(10) 2_666 .
O2B Ag1 O2A S1A 13.5(11) . .
Te2 Ag1 O2A S1A 91.8(9) . .
Te1 Ag1 O2A S1A -120.0(8) . .
O1 S1A O3A Ag1 -43.9(7) . 2_666
O2A S1A O3A Ag1 92.1(7) . 2_666
C1A S1A O3A Ag1 -157.8(6) . 2_666
S1A O1 S1B O2B 79(3) . .
S1A O1 S1B O3B -155(4) . .
S1A O1 S1B C1B -43(3) . .
O1 S1B C1B F2B -53(2) . .
O2B S1B C1B F2B 179(2) . .
O3B S1B C1B F2B 65(2) . .
O1 S1B C1B F3B -177.1(19) . .
O2B S1B C1B F3B 55(3) . .
O3B S1B C1B F3B -59(3) . .
O1 S1B C1B F1B 70(2) . .
O2B S1B C1B F1B -58(3) . .
O3B S1B C1B F1B -171(2) . .
O1 S1B O2B Ag1 -64(2) . .
O3B S1B O2B Ag1 167.8(18) . .
C1B S1B O2B Ag1 58(2) . .
O2A Ag1 O2B S1B -15.8(15) . .
O3A Ag1 O2B S1B 134(2) 2_666 .
Te2 Ag1 O2B S1B -129(2) . .
Te1 Ag1 O2B S1B 45(2) . .
